data_7100729
loop_
_publ_author_name
'C.B. Smith'
'L.J. Barbour'
'M. Makha'
'C.L. Raston'
'A.N. Sobolev'

_publ_section_title
;
Inclusion of Co(III) Sepulchrate Cations within the cavity of
p-sulfonatocalix[4]arene: the effect of lanthanide(III) ions on the
interplay of binary complex motifs
;
_journal_name_full 'Chemical Communications'
_journal_paper_doi 10.1039/b515580k
_journal_year 2006
_chemical_formula_sum 'C42 H57.5 Co N6 O20.75 Pr0.17 S4'
_chemical_formula_weight 1189.12
_space_group_IT_number 88
_symmetry_cell_setting tetragonal
_symmetry_space_group_name_Hall '-I 4ad'
_symmetry_space_group_name_H-M 'I 41/a :2'
_cell_angle_alpha 90.00
_cell_angle_beta 90.00
_cell_angle_gamma 90.00
_cell_formula_units_Z 16
_cell_length_a 25.47(5)
_cell_length_b 25.471
_cell_length_c 41.51(7)
_cell_measurement_temperature 153(2)
_cell_volume 26929(68)
_diffrn_ambient_temperature 153(2)
_exptl_crystal_density_diffrn 1.173
_cod_depositor_comments
;
The following automatic conversions were performed:
'_symmetry_cell_setting' value 'Tetragonal' changed to 'tetragonal'
according to '/home/saulius/struct/CIF-dictionaries/cif_core.dic'
dictionary named 'cif_core.dic' version 2.4.1 from 2010-06-29.

Automatic conversion script
Id: cif_fix_enum 1527 2010-12-29 10:47:43Z saulius 
;
_cod_original_sg_symbol_H-M 'I 41/a'
_cod_original_formula_sum 'C42 H57.50 Co N6 O20.75 Pr0.17 S4'
_cod_database_code 7100729

loop_
_symmetry_equiv_pos_as_xyz
'x, y, z'
'-x+1/2, -y, z+1/2'
'-y+3/4, x+1/4, z+1/4'
'y+3/4, -x+3/4, z+3/4'
'x+1/2, y+1/2, z+1/2'
'-x+1, -y+1/2, z+1'
'-y+5/4, x+3/4, z+3/4'
'y+5/4, -x+5/4, z+5/4'
'-x, -y, -z'
'x-1/2, y, -z-1/2'
'y-3/4, -x-1/4, -z-1/4'
'-y-3/4, x-3/4, -z-3/4'
'-x+1/2, -y+1/2, -z+1/2'
'x, y+1/2, -z'
'y-1/4, -x+1/4, -z+1/4'
'-y-1/4, x-1/4, -z-1/4'

loop_
_atom_site_label
_atom_site_type_symbol
_atom_site_fract_x
_atom_site_fract_y
_atom_site_fract_z
_atom_site_U_iso_or_equiv
_atom_site_adp_type
_atom_site_occupancy
_atom_site_symmetry_multiplicity
_atom_site_calc_flag
_atom_site_refinement_flags
_atom_site_disorder_assembly
_atom_site_disorder_group
Co1 Co 0.28510(9) 0.54152(12) 0.06049(5) 0.0822(8) Uani 1 1 d . . .
O1A O 0.3610(7) 0.4666(8) -0.0279(5) 0.141(6) Uiso 1 1 d . . .
H1AA H 0.3408 0.4453 -0.0371 0.211 Uiso 1 1 calc R . .
C1A C 0.3341(8) 0.4896(8) 0.0003(5) 0.094(5) Uiso 1 1 d . . .
N1A N 0.2726(10) 0.4635(11) 0.0483(6) 0.074(5) Uiso 0.50 1 d P A 1
H1AN H 0.2820 0.4431 0.0660 0.088 Uiso 0.50 1 calc PR A 1
N2A N 0.2063(9) 0.5412(9) 0.0699(6) 0.066(4) Uiso 0.50 1 d P A 1
H2AN H 0.1900 0.5549 0.0517 0.079 Uiso 0.50 1 calc PR A 1
N3A N 0.2750(10) 0.5626(10) 0.0149(6) 0.072(5) Uiso 0.50 1 d P A 1
H3AN H 0.2391 0.5622 0.0107 0.086 Uiso 0.50 1 calc PR A 1
N4A N 0.2900(12) 0.6166(11) 0.0724(7) 0.082(5) Uiso 0.50 1 d P A 1
H4AN H 0.3257 0.6237 0.0741 0.098 Uiso 0.50 1 calc PR A 1
N5A N 0.3629(12) 0.5323(13) 0.0541(7) 0.085(6) Uiso 0.50 1 d P A 1
H5AN H 0.3768 0.5660 0.0549 0.102 Uiso 0.50 1 calc PR A 1
N6A N 0.3008(10) 0.5178(11) 0.1061(7) 0.077(5) Uiso 0.50 1 d P A 1
H6AN H 0.2953 0.4818 0.1075 0.093 Uiso 0.50 1 calc PR A 1
C2A C 0.3027(18) 0.4427(17) 0.0191(11) 0.106(9) Uiso 0.50 1 d P A 1
H2AA H 0.2777 0.4259 0.0040 0.127 Uiso 0.50 1 calc PR A 1
H2AB H 0.3281 0.4157 0.0262 0.127 Uiso 0.50 1 calc PR A 1
C3A C 0.2158(8) 0.4565(8) 0.0430(5) 0.090(5) Uiso 0.50 1 d P A 1
H3AA H 0.2064 0.4188 0.0427 0.108 Uiso 0.50 1 calc PR A 1
H3AB H 0.2049 0.4726 0.0223 0.108 Uiso 0.50 1 calc PR A 1
C4A C 0.1888(7) 0.4853(7) 0.0725(4) 0.078(4) Uiso 0.50 1 d P A 1
H4AA H 0.1501 0.4828 0.0710 0.094 Uiso 0.50 1 calc PR A 1
H4AB H 0.2004 0.4697 0.0931 0.094 Uiso 0.50 1 calc PR A 1
C5A C 0.1899(15) 0.5762(16) 0.0981(9) 0.088(7) Uiso 0.50 1 d P A 1
H5AA H 0.1635 0.5572 0.1112 0.106 Uiso 0.50 1 calc PR A 1
H5AB H 0.1728 0.6081 0.0894 0.106 Uiso 0.50 1 calc PR A 1
C6A C 0.3018(18) 0.5282(18) -0.0105(11) 0.105(9) Uiso 0.50 1 d P A 1
H6AA H 0.2740 0.5118 -0.0239 0.126 Uiso 0.50 1 calc PR A 1
H6AB H 0.3224 0.5515 -0.0249 0.126 Uiso 0.50 1 calc PR A 1
C7A C 0.2944(8) 0.6240(8) 0.0145(5) 0.096(5) Uiso 0.50 1 d P A 1
H7AA H 0.3332 0.6260 0.0151 0.116 Uiso 0.50 1 calc PR A 1
H7AB H 0.2817 0.6419 -0.0051 0.116 Uiso 0.50 1 calc PR A 1
C8A C 0.2709(9) 0.6494(9) 0.0446(5) 0.101(6) Uiso 0.50 1 d P A 1
H8AA H 0.2830 0.6862 0.0467 0.121 Uiso 0.50 1 calc PR A 1
H8AB H 0.2320 0.6492 0.0435 0.121 Uiso 0.50 1 calc PR A 1
C9A C 0.2672(15) 0.6324(15) 0.1029(9) 0.087(7) Uiso 0.50 1 d P A 1
H9AA H 0.2447 0.6634 0.0990 0.104 Uiso 0.50 1 calc PR A 1
H9AB H 0.2961 0.6438 0.1173 0.104 Uiso 0.50 1 calc PR A 1
C10A C 0.3783(15) 0.5121(16) 0.0234(9) 0.085(7) Uiso 0.50 1 d P A 1
H10A H 0.4041 0.4837 0.0272 0.101 Uiso 0.50 1 calc PR A 1
H10B H 0.3968 0.5404 0.0117 0.101 Uiso 0.50 1 calc PR A 1
C11A C 0.3869(9) 0.5044(9) 0.0814(6) 0.108(6) Uiso 0.50 1 d P A 1
H11A H 0.4254 0.5093 0.0816 0.129 Uiso 0.50 1 calc PR A 1
H11B H 0.3789 0.4663 0.0804 0.129 Uiso 0.50 1 calc PR A 1
C12A C 0.3620(9) 0.5293(9) 0.1103(6) 0.106(6) Uiso 0.50 1 d P A 1
H12A H 0.3689 0.5675 0.1107 0.128 Uiso 0.50 1 calc PR A 1
H12B H 0.3755 0.5134 0.1304 0.128 Uiso 0.50 1 calc PR A 1
C13A C 0.2657(14) 0.5463(14) 0.1329(9) 0.082(6) Uiso 0.50 1 d P A 1
H13B H 0.2405 0.5206 0.1418 0.098 Uiso 0.50 1 calc PR A 1
H13C H 0.2888 0.5580 0.1507 0.098 Uiso 0.50 1 calc PR A 1
N1B N 0.2445(11) 0.5035(11) 0.0239(6) 0.074(5) Uiso 0.50 1 d P A 2
H1BN H 0.2176 0.5264 0.0182 0.088 Uiso 0.50 1 calc PR A 2
N2B N 0.2454(10) 0.5060(10) 0.0915(6) 0.066(4) Uiso 0.50 1 d P A 2
H2BN H 0.2641 0.4764 0.0978 0.079 Uiso 0.50 1 calc PR A 2
N3B N 0.3251(10) 0.5889(10) 0.0256(6) 0.072(5) Uiso 0.50 1 d P A 2
H3BN H 0.3514 0.6066 0.0368 0.086 Uiso 0.50 1 calc PR A 2
N4B N 0.2345(12) 0.6070(11) 0.0612(7) 0.082(5) Uiso 0.50 1 d P A 2
H4BN H 0.2066 0.6000 0.0473 0.098 Uiso 0.50 1 calc PR A 2
N5B N 0.3416(12) 0.4901(12) 0.0586(7) 0.085(6) Uiso 0.50 1 d P A 2
H5BN H 0.3271 0.4601 0.0677 0.102 Uiso 0.50 1 calc PR A 2
N6B N 0.3272(11) 0.5764(11) 0.0958(6) 0.077(5) Uiso 0.50 1 d P A 2
H6BN H 0.3494 0.6012 0.0866 0.093 Uiso 0.50 1 calc PR A 2
C2B C 0.2717(17) 0.4901(19) -0.0077(10) 0.106(9) Uiso 0.50 1 d P A 2
H2BA H 0.2637 0.5167 -0.0243 0.127 Uiso 0.50 1 calc PR A 2
H2BB H 0.2602 0.4553 -0.0156 0.127 Uiso 0.50 1 calc PR A 2
C3B C 0.2158(8) 0.4565(8) 0.0430(5) 0.090(5) Uiso 0.50 1 d P A 2
H3BA H 0.1893 0.4390 0.0292 0.108 Uiso 0.50 1 calc PR A 2
H3BB H 0.2415 0.4301 0.0505 0.108 Uiso 0.50 1 calc PR A 2
C4B C 0.1888(7) 0.4853(7) 0.0725(4) 0.078(4) Uiso 0.50 1 d P A 2
H4BA H 0.1681 0.4610 0.0860 0.094 Uiso 0.50 1 calc PR A 2
H4BB H 0.1666 0.5151 0.0655 0.094 Uiso 0.50 1 calc PR A 2
C5B C 0.2250(15) 0.5303(15) 0.1195(9) 0.088(7) Uiso 0.50 1 d P A 2
H5BA H 0.2412 0.5140 0.1388 0.106 Uiso 0.50 1 calc PR A 2
H5BB H 0.1867 0.5239 0.1206 0.106 Uiso 0.50 1 calc PR A 2
C6B C 0.3545(17) 0.5556(17) -0.0024(11) 0.105(9) Uiso 0.50 1 d P A 2
H6BA H 0.3930 0.5580 0.0004 0.126 Uiso 0.50 1 calc PR A 2
H6BB H 0.3454 0.5700 -0.0238 0.126 Uiso 0.50 1 calc PR A 2
C7B C 0.2944(8) 0.6240(8) 0.0145(5) 0.096(5) Uiso 0.50 1 d P A 2
H7BA H 0.2666 0.6081 0.0010 0.116 Uiso 0.50 1 calc PR A 2
H7BB H 0.3139 0.6500 0.0016 0.116 Uiso 0.50 1 calc PR A 2
C8B C 0.2709(9) 0.6494(9) 0.0446(5) 0.101(6) Uiso 0.50 1 d P A 2
H8BA H 0.2500 0.6807 0.0385 0.121 Uiso 0.50 1 calc PR A 2
H8BB H 0.2991 0.6605 0.0595 0.121 Uiso 0.50 1 calc PR A 2
C9B C 0.2118(15) 0.6184(15) 0.0945(9) 0.087(7) Uiso 0.50 1 d P A 2
H9BA H 0.2138 0.6567 0.0983 0.104 Uiso 0.50 1 calc PR A 2
H9BB H 0.1742 0.6086 0.0944 0.104 Uiso 0.50 1 calc PR A 2
C10B C 0.3636(14) 0.4705(16) 0.0244(9) 0.085(7) Uiso 0.50 1 d P A 2
H10C H 0.4003 0.4824 0.0217 0.101 Uiso 0.50 1 calc PR A 2
H10D H 0.3632 0.4317 0.0236 0.101 Uiso 0.50 1 calc PR A 2
C11B C 0.3869(9) 0.5044(9) 0.0814(6) 0.108(6) Uiso 0.50 1 d P A 2
H11C H 0.4066 0.4725 0.0877 0.129 Uiso 0.50 1 calc PR A 2
H11D H 0.4113 0.5292 0.0708 0.129 Uiso 0.50 1 calc PR A 2
C12B C 0.3620(9) 0.5293(9) 0.1103(6) 0.106(6) Uiso 0.50 1 d P A 2
H12C H 0.3890 0.5429 0.1252 0.128 Uiso 0.50 1 calc PR A 2
H12D H 0.3396 0.5037 0.1219 0.128 Uiso 0.50 1 calc PR A 2
C13B C 0.2947(14) 0.6039(14) 0.1261(9) 0.082(6) Uiso 0.50 1 d P A 2
H13D H 0.3061 0.5885 0.1469 0.098 Uiso 0.50 1 calc PR A 2
H13E H 0.3014 0.6422 0.1267 0.098 Uiso 0.50 1 calc PR A 2
C14A C 0.2358(7) 0.5931(7) 0.1204(4) 0.080(4) Uiso 1 1 d . . .
O2A O 0.2131(5) 0.6198(5) 0.1486(3) 0.096(4) Uiso 1 1 d . A .
H2AC H 0.1914 0.5998 0.1576 0.144 Uiso 1 1 calc R . .
O1 O 0.0884(4) 0.2843(4) 0.0891(2) 0.068(3) Uani 1 1 d . . .
H1 H 0.0666 0.3088 0.0874 0.102 Uiso 1 1 calc R . .
C11 C 0.1380(6) 0.3050(6) 0.0961(3) 0.060(3) Uani 1 1 d . . .
C12 C 0.1425(6) 0.3385(5) 0.1228(3) 0.055(3) Uani 1 1 d . . .
C13 C 0.1913(7) 0.3591(6) 0.1305(3) 0.069(4) Uani 1 1 d . . .
H13A H 0.1947 0.3814 0.1487 0.082 Uiso 1 1 calc R . .
C14 C 0.2367(6) 0.3472(6) 0.1115(4) 0.068(4) Uani 1 1 d . . .
C15 C 0.2307(6) 0.3130(6) 0.0847(3) 0.064(4) Uani 1 1 d . . .
H15A H 0.2606 0.3036 0.0723 0.077 Uiso 1 1 calc R . .
C16 C 0.1823(6) 0.2934(5) 0.0766(3) 0.057(3) Uani 1 1 d . . .
S1 S 0.29857(18) 0.3752(2) 0.12118(11) 0.0831(13) Uani 1 1 d . . .
O11 O 0.2884(5) 0.4203(5) 0.1410(4) 0.105(4) Uani 1 1 d . . .
O12 O 0.3300(5) 0.3354(6) 0.1373(3) 0.095(4) Uani 1 1 d . . .
O13 O 0.3230(5) 0.3900(7) 0.0900(3) 0.113(5) Uani 1 1 d . . .
C1 C 0.0952(6) 0.3557(5) 0.1424(3) 0.058(3) Uani 1 1 d . . .
H1A H 0.1046 0.3553 0.1655 0.069 Uiso 1 1 calc R . .
H1B H 0.0665 0.3300 0.1391 0.069 Uiso 1 1 calc R . .
O2 O 0.0288(4) 0.3755(4) 0.0863(2) 0.069(3) Uani 1 1 d . . .
H2 H 0.0288 0.3843 0.0668 0.104 Uiso 1 1 calc R . .
C21 C 0.0443(5) 0.4177(6) 0.1050(3) 0.055(3) Uani 1 1 d . . .
C22 C 0.0281(5) 0.4689(6) 0.0954(4) 0.064(4) Uani 1 1 d . . .
C23 C 0.0415(5) 0.5114(6) 0.1145(3) 0.056(3) Uani 1 1 d . . .
H23A H 0.0301 0.5453 0.1080 0.067 Uiso 1 1 calc R . .
C24 C 0.0716(6) 0.5071(6) 0.1434(3) 0.063(4) Uani 1 1 d . . .
C25 C 0.0900(5) 0.4534(6) 0.1521(3) 0.058(3) Uani 1 1 d . . .
H25A H 0.1119 0.4485 0.1704 0.070 Uiso 1 1 calc R . .
C26 C 0.0752(5) 0.4103(6) 0.1335(3) 0.055(3) Uani 1 1 d . . .
S2 S 0.08499(17) 0.55935(17) 0.16863(10) 0.0727(11) Uani 1 1 d . . .
O21 O 0.0755(7) 0.6062(5) 0.1497(3) 0.107(4) Uani 1 1 d . . .
O22 O 0.0514(6) 0.5531(6) 0.1978(3) 0.109(4) Uani 1 1 d . . .
O23 O 0.1412(5) 0.5553(5) 0.1789(3) 0.095(4) Uani 1 1 d . . .
C2 C -0.0026(6) 0.4760(7) 0.0629(3) 0.070(4) Uani 1 1 d . B .
H2A H -0.0269 0.4462 0.0599 0.084 Uiso 1 1 calc R . .
H2B H -0.0237 0.5087 0.0639 0.084 Uiso 1 1 calc R . .
O3 O 0.0176(5) 0.3888(5) 0.0181(3) 0.093(4) Uani 1 1 d . . .
H3 H 0.0395 0.3642 0.0190 0.139 Uiso 1 1 calc R . .
C31 C 0.0437(6) 0.4358(7) 0.0147(3) 0.066(4) Uani 1 1 d . B .
C32 C 0.0835(6) 0.4365(7) -0.0113(3) 0.073(5) Uani 1 1 d . . .
C33 C 0.1089(6) 0.4850(9) -0.0175(4) 0.087(6) Uani 1 1 d . B .
H33A H 0.1325 0.4877 -0.0352 0.104 Uiso 1 1 calc R . .
C34 C 0.0996(6) 0.5302(7) 0.0025(4) 0.070(4) Uani 1 1 d . . .
C35 C 0.0638(5) 0.5264(6) 0.0272(3) 0.064(4) Uani 1 1 d . B .
H35A H 0.0572 0.5565 0.0401 0.077 Uiso 1 1 calc R . .
C36 C 0.0358(5) 0.4790(7) 0.0341(4) 0.067(4) Uani 1 1 d . . .
S3 S 0.13247(17) 0.5909(2) -0.00592(11) 0.0895(15) Uani 1 1 d . B .
O31 O 0.1799(6) 0.5747(7) -0.0229(4) 0.137(6) Uani 1 1 d . . .
O32 O 0.0977(5) 0.6227(5) -0.0253(3) 0.104(4) Uani 1 1 d . . .
O33 O 0.1441(7) 0.6127(6) 0.0252(4) 0.135(6) Uani 1 1 d . . .
C3 C 0.0874(12) 0.3825(13) -0.0336(7) 0.054(8) Uiso 0.50 1 d P B 1
O4 O 0.0894(10) 0.3033(10) 0.0185(6) 0.069(7) Uiso 0.50 1 d P B 1
H4 H 0.0952 0.2987 0.0382 0.104 Uiso 0.50 1 calc PR B 1
C41 C 0.1325(7) 0.3136(8) 0.0042(5) 0.047(6) Uiso 0.50 1 d PG B 1
C42 C 0.1773(7) 0.2840(9) 0.0142(5) 0.055(7) Uiso 0.50 1 d PG B 1
C43 C 0.2260(6) 0.2892(9) -0.0026(5) 0.054(7) Uiso 0.50 1 d PG B 1
C44 C 0.2299(7) 0.3241(10) -0.0295(5) 0.080(10) Uiso 0.50 1 d PGD B 1
C45 C 0.1851(8) 0.3537(9) -0.0396(4) 0.073(9) Uiso 0.50 1 d PG B 1
C46 C 0.1364(8) 0.3485(8) -0.0227(4) 0.047(6) Uiso 0.50 1 d PG B 1
S4 S 0.2889(4) 0.3260(4) -0.0520(2) 0.085(3) Uiso 0.50 1 d PD B 1
O41 O 0.3309(11) 0.3024(9) -0.0317(7) 0.121(9) Uiso 0.50 1 d PD B 1
O42 O 0.2787(12) 0.2937(9) -0.0813(6) 0.113(9) Uiso 0.50 1 d PD B 1
O43 O 0.3020(11) 0.3812(9) -0.0609(6) 0.088(8) Uiso 0.50 1 d PD B 1
C4 C 0.1708(16) 0.2485(16) 0.0452(9) 0.068(12) Uiso 0.50 1 d P B 1
C3' C 0.0985(12) 0.4013(13) -0.0334(7) 0.052(8) Uiso 0.50 1 d P B 2
O4' O 0.0940(8) 0.3213(9) 0.0222(5) 0.056(6) Uiso 0.50 1 d P B 2
H4' H 0.0999 0.3107 0.0410 0.083 Uiso 0.50 1 calc PR B 2
C41' C 0.1441(8) 0.3292(9) 0.0052(5) 0.056(8) Uiso 0.50 1 d PG B 2
C42' C 0.1872(8) 0.3002(9) 0.0155(5) 0.065(9) Uiso 0.50 1 d PG B 2
C43' C 0.2355(7) 0.3065(9) 0.0004(5) 0.067(9) Uiso 0.50 1 d PG B 2
C44' C 0.2407(6) 0.3418(9) -0.0250(5) 0.058(7) Uiso 0.50 1 d PGD B 2
C45' C 0.1976(7) 0.3708(9) -0.0352(4) 0.062(8) Uiso 0.50 1 d PG B 2
C46' C 0.1493(8) 0.3645(8) -0.0201(5) 0.051(7) Uiso 0.50 1 d PG B 2
S4' S 0.3018(3) 0.3473(4) -0.0451(2) 0.068(2) Uiso 0.50 1 d PD B 2
O41' O 0.3437(9) 0.3361(8) -0.0216(5) 0.097(7) Uiso 0.50 1 d PD B 2
O42' O 0.2998(10) 0.3078(8) -0.0711(5) 0.093(7) Uiso 0.50 1 d PD B 2
O43' O 0.3043(10) 0.4014(8) -0.0576(5) 0.084(7) Uiso 0.50 1 d PD B 2
C4' C 0.1828(12) 0.2615(13) 0.0473(7) 0.046(8) Uiso 0.50 1 d P B 2
Pr1 Pr 0.0208(2) 0.7416(3) 0.18911(15) 0.0860(17) Uiso 0.17 1 d P . .
O1W O 0.4114(6) 0.6441(6) 0.0646(3) 0.111(4) Uiso 1 1 d . . .
O2W O 0.0411(11) 0.2132(11) 0.0444(7) 0.102(7) Uiso 0.50 1 d P . .
O3W O 0.5356(17) 0.5094(17) 0.0787(10) 0.159(14) Uiso 0.50 1 d P . .
O4W O 0.0000 0.7500 0.1239(6) 0.131(7) Uiso 1 2 d S . .
O5W O 0.0000 0.2500 -0.0288(14) 0.155(18) Uiso 0.50 2 d SP . .

loop_
_atom_site_aniso_label
_atom_site_aniso_U_11
_atom_site_aniso_U_22
_atom_site_aniso_U_33
_atom_site_aniso_U_23
_atom_site_aniso_U_13
_atom_site_aniso_U_12
Co1 0.0582(12) 0.127(2) 0.0616(13) 0.0251(13) -0.0070(10) 0.0012(12)
O1 0.064(6) 0.067(6) 0.074(7) 0.004(5) -0.001(5) 0.005(5)
C11 0.071(9) 0.069(9) 0.040(7) 0.009(6) -0.008(6) 0.004(7)
C12 0.073(9) 0.054(7) 0.038(7) 0.008(6) -0.018(6) 0.014(7)
C13 0.094(12) 0.077(9) 0.035(7) 0.014(7) 0.003(7) 0.017(9)
C14 0.071(9) 0.074(10) 0.059(9) 0.017(8) -0.011(7) 0.007(8)
C15 0.075(10) 0.071(9) 0.047(8) 0.011(7) 0.008(7) 0.019(8)
C16 0.070(9) 0.057(8) 0.043(7) 0.017(6) -0.004(6) 0.019(7)
S1 0.077(3) 0.103(3) 0.069(3) 0.016(2) -0.014(2) 0.002(2)
O11 0.089(8) 0.098(9) 0.128(11) -0.010(8) -0.024(8) 0.002(7)
O12 0.076(7) 0.135(11) 0.073(7) 0.016(7) -0.021(6) 0.027(7)
O13 0.091(8) 0.162(13) 0.087(9) 0.045(8) -0.025(7) -0.041(8)
C1 0.075(9) 0.057(8) 0.042(7) 0.011(6) 0.004(6) -0.009(7)
O2 0.072(6) 0.083(7) 0.052(5) -0.005(5) -0.004(5) -0.015(5)
C21 0.048(7) 0.068(9) 0.047(7) 0.005(6) 0.003(6) -0.011(6)
C22 0.047(7) 0.079(10) 0.065(9) 0.022(8) -0.014(6) -0.001(7)
C23 0.054(7) 0.060(8) 0.054(8) 0.009(7) 0.001(6) 0.003(6)
C24 0.069(9) 0.072(9) 0.048(8) 0.010(7) 0.005(7) -0.009(7)
C25 0.060(8) 0.072(9) 0.044(7) 0.004(7) -0.009(6) 0.004(7)
C26 0.053(7) 0.073(9) 0.039(7) 0.016(6) -0.007(6) -0.004(7)
S2 0.083(3) 0.073(2) 0.062(2) 0.0007(19) -0.002(2) -0.004(2)
O21 0.152(13) 0.093(9) 0.076(8) -0.002(7) -0.024(8) 0.001(8)
O22 0.119(10) 0.127(11) 0.082(8) -0.028(8) 0.007(7) -0.002(9)
O23 0.113(10) 0.088(8) 0.084(8) 0.001(6) -0.030(7) -0.016(7)
C2 0.054(8) 0.107(12) 0.048(8) 0.010(8) -0.014(7) 0.014(8)
O3 0.072(7) 0.103(9) 0.102(9) 0.033(7) 0.012(6) 0.006(7)
C31 0.063(8) 0.085(11) 0.049(8) 0.023(8) -0.008(7) 0.005(8)
C32 0.067(9) 0.120(14) 0.033(7) 0.025(8) 0.004(6) 0.037(9)
C33 0.066(10) 0.147(18) 0.048(9) 0.049(11) -0.009(7) 0.001(11)
C34 0.066(9) 0.099(12) 0.044(8) 0.021(8) 0.002(7) 0.016(8)
C35 0.055(8) 0.085(10) 0.052(8) 0.006(7) -0.004(6) -0.005(7)
C36 0.042(7) 0.088(11) 0.070(10) 0.029(9) -0.002(7) 0.009(7)
S3 0.062(2) 0.133(4) 0.073(3) 0.044(3) -0.007(2) -0.002(2)
O31 0.081(9) 0.159(14) 0.170(14) 0.063(12) 0.033(9) -0.008(9)
O32 0.100(9) 0.117(10) 0.093(9) 0.055(8) 0.000(7) 0.026(8)
O33 0.178(16) 0.119(11) 0.106(11) 0.055(9) -0.053(11) -0.051(10)

loop_
_geom_bond_atom_site_label_1
_geom_bond_atom_site_label_2
_geom_bond_distance
_geom_bond_site_symmetry_2
_geom_bond_publ_flag
Co1 N2B 1.87(2) . ?
Co1 N5B 1.95(3) . ?
Co1 N4A 1.98(3) . ?
Co1 N3A 1.98(3) . ?
Co1 N5A 2.01(3) . ?
Co1 N6B 2.02(3) . ?
Co1 N6A 2.03(3) . ?
Co1 N2A 2.04(2) . ?
Co1 N1B 2.08(3) . ?
Co1 N1A 2.08(3) . ?
Co1 N4B 2.11(3) . ?
Co1 N3B 2.14(3) . ?
O1A C1A 1.48(3) . ?
C1A C10B 1.34(4) . ?
C1A C6A 1.36(5) . ?
C1A C10A 1.59(4) . ?
C1A C2B 1.62(5) . ?
C1A C2A 1.64(5) . ?
C1A C6B 1.76(5) . ?
N1A C3A 1.47(3) . ?
N1A C2A 1.53(5) . ?
N2A C4A 1.49(3) . ?
N2A C5A 1.53(4) . ?
N3A C6A 1.53(5) . ?
N3A C7A 1.64(3) . ?
N4A C9A 1.45(4) . ?
N4A C8A 1.51(3) . ?
N5A C10A 1.43(4) . ?
N5A C11A 1.47(4) . ?
N6A C12A 1.59(3) . ?
N6A C13A 1.60(4) . ?
C3A C4A 1.58(3) . ?
C5A C14A 1.55(4) . ?
C7A C8A 1.53(3) . ?
C9A C14A 1.47(4) . ?
C11A C12A 1.50(3) . ?
C13A C14A 1.51(4) . ?
N1B C2B 1.52(5) . ?
N2B C5B 1.42(4) . ?
N3B C6B 1.62(5) . ?
N4B C9B 1.53(4) . ?
N5B C10B 1.61(5) . ?
N6B C13B 1.66(4) . ?
C5B C14A 1.62(4) . ?
C9B C14A 1.39(4) . ?
C13B C14A 1.54(4) . ?
C14A O2A 1.47(2) . ?
O1 C11 1.398(18) . ?
C11 C12 1.407(19) . ?
C11 C16 1.42(2) . ?
C12 C13 1.39(2) . ?
C12 C1 1.52(2) . ?
C13 C14 1.43(2) . ?
C14 C15 1.42(2) . ?
C14 S1 1.776(17) . ?
C15 C16 1.37(2) . ?
C16 C4' 1.46(3) . ?
C16 C4 1.76(4) . ?
S1 O11 1.436(15) . ?
S1 O12 1.457(12) . ?
S1 O13 1.483(14) . ?
C1 C26 1.53(2) . ?
O2 C21 1.384(17) . ?
C21 C22 1.42(2) . ?
C21 C26 1.431(18) . ?
C22 C23 1.38(2) . ?
C22 C2 1.570(18) . ?
C23 C24 1.43(2) . ?
C24 C25 1.49(2) . ?
C24 S2 1.728(16) . ?
C25 C26 1.394(19) . ?
S2 O21 1.449(14) . ?
S2 O22 1.493(14) . ?
S2 O23 1.498(14) . ?
C2 C36 1.55(2) . ?
O3 C31 1.38(2) . ?
C31 C36 1.38(2) . ?
C31 C32 1.48(2) . ?
C32 C3' 1.34(3) . ?
C32 C33 1.42(3) . ?
C32 C3 1.66(4) . ?
C33 C34 1.44(3) . ?
C34 C35 1.37(2) . ?
C34 S3 1.794(18) . ?
C35 C36 1.43(2) . ?
S3 O33 1.436(17) . ?
S3 O32 1.446(12) . ?
S3 O31 1.459(16) . ?
C3 C46 1.58(3) . ?
O4 C41 1.28(3) . ?
C41 C46 1.430(11) . ?
C41 C42 1.431(11) . ?
C42 C43 1.431(11) . ?
C42 C4 1.58(4) . ?
C43 C44 1.430(11) . ?
C44 C45 1.430(11) . ?
C44 S4 1.771(13) . ?
C45 C46 1.431(11) . ?
S4 O41 1.49(2) . ?
S4 O42 1.49(2) . ?
S4 O43 1.49(2) . ?
C3' C46' 1.69(3) . ?
O4' C41' 1.47(3) . ?
C41' C42' 1.390(12) . ?
C41' C46' 1.390(11) . ?
C42' C43' 1.390(12) . ?
C42' C4' 1.65(4) . ?
C43' C44' 1.390(11) . ?
C44' C45' 1.390(11) . ?
C44' S4' 1.772(13) . ?
C45' C46' 1.390(12) . ?
S4' O41' 1.472(18) . ?
S4' O43' 1.475(18) . ?
S4' O42' 1.477(18) . ?
Pr1 Pr1 1.145(12) 6_464 ?
Pr1 O4W 2.77(3) . ?
O4W Pr1 2.77(3) 6_464 ?
